data_7720283
loop_
_publ_author_name
'Jana, Subhendu'
'Chirantha Edirisinghe, E. A.'
'Mongkhonratanachai, Machima'
'Maggard, Paul A.'

_publ_section_title
;
 Crystal growth of metal tellurides from a boron-tellurium mixture:
 MTr<sub>2</sub>Te<sub>4</sub> (M = Sr, Eu; Tr = In, Ga).
;
_journal_issue 11
_journal_name_full 'Dalton transactions (Cambridge, England : 2003)'
_journal_page_first 4574
_journal_page_last 4583
_journal_paper_doi 10.1039/d6dt00156d
_journal_volume 55
_journal_year 2026
_chemical_formula_moiety 'Eu In2 Te4'
_chemical_formula_sum 'Eu In2 Te4'
_chemical_formula_weight 892.00
_space_group_crystal_system orthorhombic
_space_group_IT_number 66
_space_group_name_Hall '-C 2 2c'
_space_group_name_H-M_alt 'C c c m'
_audit_creation_date 2025-01-03
_audit_creation_method
;
Olex2 1.5
(compiled 2024.02.16 svn.r378c4104 for OlexSys, GUI svn.r6928)
;
_audit_update_record
;
2025-01-08 deposited with the CCDC.	2026-02-23 downloaded from the CCDC.
;
_cell_angle_alpha 90
_cell_angle_beta 90
_cell_angle_gamma 90
_cell_formula_units_Z 4
_cell_length_a 7.1392(5)
_cell_length_b 11.6314(8)
_cell_length_c 11.6903(9)
_cell_measurement_reflns_used 2743
_cell_measurement_temperature 300
_cell_measurement_theta_max 30.34
_cell_measurement_theta_min 3.34
_cell_volume 970.75(12)
_computing_molecular_graphics 'Olex2 1.5 (Dolomanov et al., 2009)'
_computing_publication_material 'Olex2 1.5 (Dolomanov et al., 2009)'
_computing_structure_refinement 'SHELXL 2019/3 (Sheldrick, 2015)'
_computing_structure_solution 'SHELXT 2018/2 (Sheldrick, 2018)'
_diffrn_ambient_temperature 300
_diffrn_measured_fraction_theta_full 0.989
_diffrn_measured_fraction_theta_max 0.994
_diffrn_measurement_device_type 'Bruker APEX-II CCD'
_diffrn_measurement_method '\f and \w scans'
_diffrn_radiation_type MoK\a
_diffrn_radiation_wavelength 0.71073
_diffrn_reflns_av_R_equivalents 0.0419
_diffrn_reflns_av_unetI/netI 0.0248
_diffrn_reflns_Laue_measured_fraction_full 0.989
_diffrn_reflns_Laue_measured_fraction_max 0.994
_diffrn_reflns_limit_h_max 10
_diffrn_reflns_limit_h_min -10
_diffrn_reflns_limit_k_max 15
_diffrn_reflns_limit_k_min -16
_diffrn_reflns_limit_l_max 16
_diffrn_reflns_limit_l_min -16
_diffrn_reflns_number 6769
_diffrn_reflns_point_group_measured_fraction_full 0.989
_diffrn_reflns_point_group_measured_fraction_max 0.994
_diffrn_reflns_theta_full 25.242
_diffrn_reflns_theta_max 30.512
_diffrn_reflns_theta_min 3.348
_exptl_absorpt_coefficient_mu 22.787
_exptl_absorpt_correction_T_max 0.7461
_exptl_absorpt_correction_T_min 0.5197
_exptl_absorpt_correction_type multi-scan
_exptl_absorpt_process_details multi-scan
_exptl_crystal_colour black
_exptl_crystal_density_diffrn 6.103
_exptl_crystal_description rod
_exptl_crystal_F_000 1476
_exptl_crystal_size_max 0.07
_exptl_crystal_size_mid 0.03
_exptl_crystal_size_min 0.02
_refine_diff_density_max 1.820
_refine_diff_density_min -1.934
_refine_diff_density_rms 0.264
_refine_ls_extinction_method none
_refine_ls_goodness_of_fit_ref 1.144
_refine_ls_hydrogen_treatment undef
_refine_ls_matrix_type full
_refine_ls_number_parameters 22
_refine_ls_number_reflns 784
_refine_ls_number_restraints 0
_refine_ls_restrained_S_all 1.144
_refine_ls_R_factor_all 0.0270
_refine_ls_R_factor_gt 0.0249
_refine_ls_shift/su_max 0.000
_refine_ls_shift/su_mean 0.000
_refine_ls_structure_factor_coef Fsqd
_refine_ls_weighting_details 'w=1/[\s^2^(Fo^2^)+(0.0184P)^2^+11.5700P] where P=(Fo^2^+2Fc^2^)/3'
_refine_ls_weighting_scheme calc
_refine_ls_wR_factor_gt 0.0549
_refine_ls_wR_factor_ref 0.0556
_reflns_Friedel_coverage 0.000
_reflns_number_gt 729
_reflns_number_total 784
_reflns_threshold_expression 'I > 2\s(I)'
_cod_data_source_file d6dt00156d2.cif
_cod_data_source_block euin2te4_bruker
_cod_depositor_comments 'Adding full bibliography for 7720281--7720283.cif.'
_cod_database_code 7720283
_shelx_shelxl_version_number 2019/3
_shelx_space_group_comment
;
The symmetry employed for this shelxl refinement is uniquely defined
by the following loop, which should always be used as a source of
symmetry information in preference to the above space-group names.
They are only intended as comments.
;
_exptl_absorpt_special_details SADABS
_olex2_refinement_description
;
1. Twinned data refinement
 Scales: 0.803(4)
 0.197(4)
;
_olex2_submission_special_instructions 'No special instructions were received'

loop_
_space_group_symop_operation_xyz
'x, y, z'
'-x, -y, z'
'-x, y, -z+1/2'
'x, -y, -z+1/2'
'x+1/2, y+1/2, z'
'-x+1/2, -y+1/2, z'
'-x+1/2, y+1/2, -z+1/2'
'x+1/2, -y+1/2, -z+1/2'
'-x, -y, -z'
'x, y, -z'
'x, -y, z-1/2'
'-x, y, z-1/2'
'-x+1/2, -y+1/2, -z'
'x+1/2, y+1/2, -z'
'x+1/2, -y+1/2, z-1/2'
'-x+1/2, y+1/2, z-1/2'

loop_
_atom_site_label
_atom_site_type_symbol
_atom_site_fract_x
_atom_site_fract_y
_atom_site_fract_z
_atom_site_U_iso_or_equiv
_atom_site_adp_type
_atom_site_occupancy
_atom_site_site_symmetry_order
_atom_site_calc_flag
_atom_site_refinement_flags_posn
_atom_site_refinement_flags_adp
_atom_site_refinement_flags_occupancy
_atom_site_disorder_assembly
_atom_site_disorder_group
Eu1 Eu 0.000000 0.000000 0.250000 0.02041(15) Uani 1 4 d S T P . .
In1 In 0.49723(9) 0.23416(6) 0.500000 0.01807(14) Uani 1 2 d S T P . .
Te1 Te 0.22775(8) 0.06642(5) 0.000000 0.01616(14) Uani 1 2 d S T P . .
Te2 Te 0.250000 0.250000 0.31520(5) 0.01724(14) Uani 1 2 d S T P . .

loop_
_atom_site_aniso_label
_atom_site_aniso_U_11
_atom_site_aniso_U_22
_atom_site_aniso_U_33
_atom_site_aniso_U_23
_atom_site_aniso_U_13
_atom_site_aniso_U_12
Eu1 0.0270(3) 0.0185(3) 0.0157(3) 0.000 0.000 0.000
In1 0.0128(2) 0.0212(3) 0.0202(3) 0.000 0.000 0.0017(2)
Te1 0.0166(2) 0.0143(3) 0.0175(3) 0.000 0.000 -0.00181(19)
Te2 0.0172(2) 0.0207(3) 0.0139(3) 0.000 0.000 -0.00357(18)

loop_
_atom_type_symbol
_atom_type_description
_atom_type_scat_dispersion_real
_atom_type_scat_dispersion_imag
_atom_type_scat_source
Eu Eu -0.1578 3.6682 'International Tables Vol C Tables 4.2.6.8 and 6.1.1.4'
In In -0.7276 1.3100 'International Tables Vol C Tables 4.2.6.8 and 6.1.1.4'
Te Te -0.5308 1.6751 'International Tables Vol C Tables 4.2.6.8 and 6.1.1.4'

loop_
_geom_angle_atom_site_label_1
_geom_angle_atom_site_label_2
_geom_angle_atom_site_label_3
_geom_angle
_geom_angle_site_symmetry_1
_geom_angle_site_symmetry_3
_geom_angle_publ_flag
Te1 Eu1 Te1 63.263(17) . 9 ?
Te1 Eu1 Te1 123.450(18) 9 3 ?
Te1 Eu1 Te1 153.99(2) . 3 ?
Te1 Eu1 Te1 123.450(18) . 11_556 ?
Te1 Eu1 Te1 153.98(2) 9 11_556 ?
Te1 Eu1 Te1 63.263(17) 11_556 3 ?
Te1 Eu1 Te2 82.472(12) 11_556 5_445 ?
Te1 Eu1 Te2 75.912(15) 3 3 ?
Te1 Eu1 Te2 82.472(12) . 3 ?
Te1 Eu1 Te2 76.098(16) . 7_545 ?
Te1 Eu1 Te2 75.912(15) 9 5_445 ?
Te1 Eu1 Te2 75.912(15) 11_556 7_545 ?
Te1 Eu1 Te2 76.098(16) 3 5_445 ?
Te1 Eu1 Te2 75.912(15) . . ?
Te1 Eu1 Te2 82.472(12) 9 7_545 ?
Te1 Eu1 Te2 127.929(11) 9 . ?
Te1 Eu1 Te2 127.929(11) 3 7_545 ?
Te1 Eu1 Te2 76.099(16) 11_556 . ?
Te1 Eu1 Te2 127.929(11) 11_556 3 ?
Te1 Eu1 Te2 82.472(12) 3 . ?
Te1 Eu1 Te2 127.929(11) . 5_445 ?
Te1 Eu1 Te2 76.098(16) 9 3 ?
Te2 Eu1 Te2 118.602(6) . 7_545 ?
Te2 Eu1 Te2 154.81(2) . 5_445 ?
Te2 Eu1 Te2 118.602(6) 5_445 3 ?
Te2 Eu1 Te2 67.439(8) 5_445 7_545 ?
Te2 Eu1 Te2 67.439(8) . 3 ?
Te2 Eu1 Te2 154.81(2) 7_545 3 ?
Te1 In1 Te1 99.46(3) 3_655 15_556 ?
Te1 In1 Te2 119.622(18) 3_655 13_556 ?
Te1 In1 Te2 119.622(19) 3_655 . ?
Te2 In1 Te1 108.15(2) 13_556 15_556 ?
Te2 In1 Te1 108.15(2) . 15_556 ?
Te2 In1 Te2 101.20(3) 13_556 . ?
Eu1 Te1 Eu1 116.737(17) 9 . ?
In1 Te1 Eu1 119.648(10) 3_655 9 ?
In1 Te1 Eu1 84.805(14) 15_455 . ?
In1 Te1 Eu1 84.805(14) 15_455 9 ?
In1 Te1 Eu1 119.648(10) 3_655 . ?
In1 Te1 In1 80.54(3) 3_655 15_455 ?
Eu1 Te2 Eu1 154.81(2) . 5 ?
In1 Te2 Eu1 115.845(17) . . ?
In1 Te2 Eu1 84.318(15) . 5 ?
In1 Te2 Eu1 115.846(17) 13_556 5 ?
In1 Te2 Eu1 84.318(15) 13_556 . ?
In1 Te2 In1 78.80(3) . 13_556 ?

loop_
_geom_bond_atom_site_label_1
_geom_bond_atom_site_label_2
_geom_bond_distance
_geom_bond_site_symmetry_2
_geom_bond_publ_flag
Eu1 Te1 3.4325(4) . ?
Eu1 Te1 3.4325(4) 11_556 ?
Eu1 Te1 3.4325(4) 9 ?
Eu1 Te1 3.4325(4) 3 ?
Eu1 Te2 3.4960(2) . ?
Eu1 Te2 3.4960(2) 3 ?
Eu1 Te2 3.4960(2) 7_545 ?
Eu1 Te2 3.4960(2) 5_445 ?
In1 Te1 2.7679(9) 3_655 ?
In1 Te1 2.8441(9) 15_556 ?
In1 Te2 2.7958(6) . ?
In1 Te2 2.7958(7) 13_556 ?

loop_
_twin_individual_id
_twin_individual_mass_fraction_refined
1 0.803(4)
2 0.197(4)
